data_4323025
loop_
_publ_author_name
'Hitoshi Miyasaka'
'Hisashi Okawa'
'Akira Miyazaki'
'Toshiaki Enoki'

_publ_section_title
;
 Synthesis, Crystal and Network Structures, and Magnetic Properties of a
 Hybrid Layered Compound: [K(18-cr)(2-PrOH)2][{Mn(acacen)}2{Fe(CN)6}]
 (18-cr = 18-Crown-6-ether, acacen
 =N,N'-Ethylenebis(acetylacetonylideneiminate))
;
_journal_name_full 'Inorganic Chemistry'
_journal_page_first 4878
_journal_page_last 4883
_journal_paper_doi 10.1021/ic980448p
_journal_volume 37
_journal_year 1998
_chemical_formula_sum 'C42 H64 Fe K Mn2 N10 O12'
_chemical_formula_weight 1105.85
_space_group_IT_number 14
_symmetry_cell_setting monoclinic
_symmetry_Int_Tables_number 14
_symmetry_space_group_name_Hall '-P 2yab'
_symmetry_space_group_name_H-M 'P 1 21/a 1'
_audit_creation_date 'Fri Nov  7 17:13:29 1997'
_audit_creation_method 'from TEXRAY.INF file'
_cell_angle_alpha 90
_cell_angle_beta 105.64(1)
_cell_angle_gamma 90
_cell_formula_units_Z 2.00
_cell_length_a 13.272(3)
_cell_length_b 15.768(2)
_cell_length_c 14.771(2)
_cell_measurement_reflns_used 24
_cell_measurement_temperature 23.0
_cell_measurement_theta_max 30.01
_cell_measurement_theta_min 29.86
_cell_volume 2976.7(9)
_computing_cell_refinement 'MSC/AFC Diffractometer Control'
_computing_data_collection 'MSC/AFC Diffractometer Control'
_computing_data_reduction 'teXsan: PROCESS (MSC)'
_computing_publication_material 'teXsan: FINISH (MSC)'
_computing_structure_refinement 'teXsan: LS (MSC)'
_computing_structure_solution SHELXS86
_diffrn_ambient_temperature 23.0
_diffrn_measurement_device AFC7R
_diffrn_measurement_method 'omega/2-theta scans'
_diffrn_radiation_monochromator graphite
_diffrn_radiation_source 'X-ray tube'
_diffrn_radiation_type MoKalpha
_diffrn_radiation_wavelength 0.7107
_diffrn_reflns_av_R_equivalents 4.53
_diffrn_reflns_limit_h_max 17
_diffrn_reflns_limit_h_min 0
_diffrn_reflns_limit_k_max 19
_diffrn_reflns_limit_k_min 0
_diffrn_reflns_limit_l_max 18
_diffrn_reflns_limit_l_min -2
_diffrn_reflns_theta_max 27.5128
_diffrn_standards_decay_% -0.60
_diffrn_standards_interval_count 150
_diffrn_standards_number 3
_exptl_absorpt_coefficient_mu 7.851
_exptl_absorpt_correction_T_max 1.000
_exptl_absorpt_correction_T_min 0.678
_exptl_absorpt_correction_type empirical
_exptl_crystal_colour brown
_exptl_crystal_density_diffrn 1.234
_exptl_crystal_description prismatic
_exptl_crystal_size_max 0.450
_exptl_crystal_size_mid 0.400
_exptl_crystal_size_min 0.350
_refine_diff_density_max 0.72150
_refine_diff_density_min -0.58030
_refine_ls_extinction_coef 5.93795
_refine_ls_extinction_method Zachariasen_type_2_Gaussian_isotropic
_refine_ls_goodness_of_fit_obs 4.050
_refine_ls_matrix_type full
_refine_ls_number_parameters 338
_refine_ls_number_reflns 5291
_refine_ls_number_restraints 0
_refine_ls_R_factor_obs 0.0560
_refine_ls_shift/esd_max 0.2480
_refine_ls_structure_factor_coef F
_refine_ls_weighting_scheme unit
_refine_ls_wR_factor_obs 0.0550
_reflns_number_observed 5291
_reflns_number_total 7401
_cod_data_source_file ic980448p.cif
_cod_data_source_block K(cr)Mn(acacen)Fe(CN)
_cod_original_sg_symbol_H-M 'P 21/a '
_cod_original_formula_sum C42H64O12N10KMn2Fe1
_cod_database_code 4323025

loop_
_symmetry_equiv_pos_as_xyz
'   +x,   +y,   +z'
'1/2-x,1/2+y,   -z'
'   -x,   -y,   -z'
'1/2+x,1/2-y,   +z'

loop_
_atom_site_aniso_label
_atom_site_aniso_U_11
_atom_site_aniso_U_22
_atom_site_aniso_U_33
_atom_site_aniso_U_12
_atom_site_aniso_U_13
_atom_site_aniso_U_23
Fe 0.0261(3) 0.0283(3) 0.0340(3) -0.0003(2) 0.0062(2) -0.0011(3)
Mn 0.0337(3) 0.0416(3) 0.0727(4) 0.0020(2) 0.0158(3) 0.0073(3)
K 0.0708(8) 0.0664(8) 0.0389(6) 0.0035(7) 0.0052(6) 0.0014(6)
O1 0.058(2) 0.056(2) 0.066(2) 0.008(1) 0.014(1) -0.016(1)
O2 0.041(1) 0.058(2) 0.067(2) 0.005(1) 0.005(1) -0.016(1)
O3 0.130(4) 0.092(3) 0.137(4) -0.023(3) 0.070(3) -0.039(3)
O4 0.090(3) 0.156(4) 0.042(2) -0.021(3) 0.004(2) -0.008(2)
O5 0.113(3) 0.117(4) 0.123(4) 0.034(3) 0.042(3) 0.053(3)
O6 0.083(3) 0.248(6) 0.045(2) -0.042(3) 0.006(2) -0.011(3)
N1 0.031(2) 0.046(2) 0.239(7) -0.001(2) 0.026(3) 0.010(3)
N2 0.100(4) 0.102(4) 0.147(5) 0.066(3) 0.089(4) 0.081(4)
N3 0.040(2) 0.047(2) 0.052(2) 0.010(1) 0.015(1) 0.004(1)
N4 0.042(2) 0.038(2) 0.086(3) -0.006(1) 0.018(2) 0.006(2)
N5 0.058(2) 0.077(3) 0.041(2) -0.008(2) 0.004(2) -0.003(2)
C1 0.222(10) 0.209(10) 0.083(5) 0.092(8) 0.034(6) -0.047(6)
C2 0.091(4) 0.084(4) 0.080(4) 0.047(3) -0.021(3) -0.030(3)
C3 0.141(7) 0.059(4) 0.152(8) 0.033(5) -0.091(6) -0.052(5)
C4 0.054(4) 0.036(3) 0.30(1) 0.006(3) -0.062(5) -0.012(6)
C5 0.092(5) 0.062(4) 0.54(2) -0.024(4) -0.090(9) -0.040(8)
C6 0.20(1) 0.107(7) 0.64(3) -0.082(7) 0.28(2) -0.07(1)
C7 0.048(4) 0.35(2) 0.31(1) 0.073(7) 0.071(6) 0.29(1)
C8 0.47(2) 0.25(1) 0.21(1) 0.26(1) 0.28(1) 0.157(9)
C9 0.30(2) 0.150(10) 0.167(10) 0.18(1) 0.18(1) 0.112(9)
C10 0.29(1) 0.107(6) 0.049(3) 0.111(8) 0.041(6) 0.009(4)
C11 0.095(4) 0.060(3) 0.084(4) 0.045(3) -0.022(3) -0.025(3)
C12 0.095(5) 0.110(5) 0.190(8) 0.043(4) -0.060(5) -0.099(5)
C13 0.033(2) 0.036(2) 0.034(2) 0.001(1) 0.006(1) 0.001(1)
C14 0.029(2) 0.037(2) 0.049(2) -0.001(1) 0.008(1) -0.002(1)
C15 0.037(2) 0.042(2) 0.043(2) -0.002(1) 0.009(1) -0.002(2)
C16 0.146(7) 0.139(7) 0.156(8) -0.077(6) 0.098(6) -0.102(6)
C17 0.118(6) 0.26(1) 0.075(4) -0.105(7) 0.048(4) -0.077(6)
C18 0.088(5) 0.30(1) 0.049(3) 0.043(6) 0.005(3) 0.057(6)
C19 0.097(6) 0.199(10) 0.164(9) 0.054(6) 0.036(6) 0.136(8)
C20 0.175(9) 0.068(5) 0.26(1) 0.025(5) 0.025(10) 0.052(7)
C21 0.24(1) 0.094(6) 0.22(1) 0.044(7) 0.08(1) -0.031(7)
C22 0.072(4) 0.30(1) 0.076(4) -0.017(6) -0.001(3) -0.006(6)
C23 0.22(2) 0.57(4) 0.69(4) 0.15(2) -0.17(2) -0.50(4)
C24 0.20(1) 0.77(4) 0.125(9) -0.26(2) 0.019(8) -0.12(2)

loop_
_atom_site_label
_atom_site_fract_x
_atom_site_fract_y
_atom_site_fract_z
_atom_site_U_iso_or_equiv
_atom_site_thermal_displace_type
_atom_site_calc_flag
_atom_site_calc_attached_atom
Fe 0.5000 0.0000 0.5000 0.0298 Uij ? ?
Mn 0.17368(4) 0.19034(4) 0.49355(5) 0.0491 Uij ? ?
K 0.5000 0.0000 0.0000 0.0606 Uij ? ?
O1 0.1415(2) 0.1808(2) 0.6101(2) 0.0604 Uij ? ?
O2 0.0599(2) 0.1188(2) 0.4363(2) 0.0575 Uij ? ?
O3 0.5256(4) 0.1617(3) 0.0937(4) 0.1134 Uij ? ?
O4 0.5862(3) 0.0117(3) 0.1852(2) 0.0986 Uij ? ?
O5 0.5954(4) -0.1436(3) 0.0967(4) 0.1153 Uij ? ?
O6 0.3385(3) -0.0224(4) 0.0861(2) 0.1278 Uij ? ?
N1 0.2824(3) 0.2742(3) 0.5415(5) 0.1073 Uij ? ?
N2 0.2131(4) 0.2031(4) 0.3750(5) 0.1052 Uij ? ?
N3 0.2948(2) 0.0798(2) 0.5226(2) 0.0459 Uij ? ?
N4 0.5665(2) 0.1818(2) 0.4615(3) 0.0555 Uij ? ?
N5 0.3887(3) -0.0140(2) 0.2868(2) 0.0604 Uij ? ?
C1 0.1152(8) 0.2192(6) 0.7543(5) 0.1730 Uij ? ?
C2 0.1673(5) 0.2356(4) 0.6778(4) 0.0936 Uij ? ?
C3 0.2342(7) 0.3010(5) 0.6800(6) 0.1430 Uij ? ?
C4 0.2886(5) 0.3206(4) 0.6174(9) 0.1528 Uij ? ?
C5 0.3578(6) 0.3990(4) 0.635(1) 0.2657 Uij ? ?
C6 0.3396(10) 0.2927(7) 0.473(1) 0.2803 Uij ? ?
C7 0.3108(5) 0.2567(9) 0.3934(9) 0.2307 Uij ? ?
C8 0.218(1) 0.1719(7) 0.2142(7) 0.2763 Uij ? ?
C9 0.172(1) 0.1657(7) 0.2974(8) 0.1817 Uij ? ?
C10 0.085(1) 0.1161(6) 0.2860(5) 0.1509 Uij ? ?
C11 0.0316(5) 0.0944(3) 0.3490(4) 0.0889 Uij ? ?
C12 -0.0635(5) 0.0387(4) 0.3267(6) 0.1510 Uij ? ?
C13 0.3710(2) 0.0484(2) 0.5161(2) 0.0348 Uij ? ?
C14 0.5435(2) 0.1143(2) 0.4759(2) 0.0386 Uij ? ?
C15 0.4302(3) -0.0107(2) 0.3659(2) 0.0410 Uij ? ?
C16 0.5239(7) 0.1459(5) 0.1906(7) 0.1361 Uij ? ?
C17 0.6071(7) 0.0868(8) 0.2335(5) 0.1480 Uij ? ?
C18 0.6415(6) -0.0603(8) 0.2326(4) 0.1470 Uij ? ?
C19 0.5883(6) -0.1359(7) 0.1892(8) 0.1532 Uij ? ?
C20 0.5510(8) -0.2208(6) 0.051(1) 0.1747 Uij ? ?
C21 0.557(1) -0.2157(6) -0.0475(10) 0.1802 Uij ? ?
C22 0.2422(6) -0.0590(8) 0.0484(5) 0.1521 Uij ? ?
C23 0.177(1) -0.006(2) 0.049(2) 0.5502 Uij ? ?
C24 0.221(1) -0.073(2) -0.0446(8) 0.3710 Uij ? ?

loop_
_atom_type_symbol
_atom_type_oxidation_number
_atom_type_number_in_cell
_atom_type_scat_dispersion_real
_atom_type_scat_dispersion_imag
_atom_type_scat_source
C 0 84 0.003 0.002 'International Tables'
H 0 128 0.000 0.000 'International Tables'
O 0 24 0.011 0.006 'International Tables'
N 0 20 0.006 0.003 'International Tables'
K 0 2 0.200 0.250 'International Tables'
Mn 0 4 0.337 0.728 'International Tables'
Fe 0 2 0.346 0.844 'International Tables'

loop_
_geom_angle_atom_site_label_1
_geom_angle_atom_site_label_2
_geom_angle_atom_site_label_3
_geom_angle
_geom_angle_site_symmetry_1
_geom_angle_site_symmetry_2
_geom_angle_site_symmetry_3
_geom_angle_publ_flag
C(13) Fe C(13) 180.0000 ? ? ? yes
C(13) Fe C(14) 88.5(1) ? ? ? yes
C(13) Fe C(14) 91.5(1) ? ? ? yes
C(13) Fe C(15) 88.0(1) ? ? ? yes
C(13) Fe C(15) 92.0(1) ? ? ? yes
C(13) Fe C(14) 91.5(1) ? ? ? yes
C(13) Fe C(14) 88.5(1) ? ? ? yes
C(13) Fe C(15) 92.0(1) ? ? ? yes
C(13) Fe C(15) 88.0(1) ? ? ? yes
C(14) Fe C(14) 180.0000 ? ? ? yes
C(14) Fe C(15) 88.7(1) ? ? ? yes
C(14) Fe C(15) 91.3(1) ? ? ? yes
C(14) Fe C(15) 91.3(1) ? ? ? yes
C(14) Fe C(15) 88.7(1) ? ? ? yes
C(15) Fe C(15) 180.0000 ? ? ? yes
O(1) Mn O(2) 90.6(1) ? ? ? yes
O(1) Mn N(1) 92.9(2) ? ? ? yes
O(1) Mn N(2) 177.4(2) ? ? ? yes
O(1) Mn N(3) 95.0(1) ? ? ? yes
O(1) Mn N(4) 88.8(1) ? ? ? yes
O(2) Mn N(1) 173.1(2) ? ? ? yes
O(2) Mn N(2) 92.0(2) ? ? ? yes
O(2) Mn N(3) 93.7(1) ? ? ? yes
O(2) Mn N(4) 93.0(1) ? ? ? yes
N(1) Mn N(2) 84.6(3) ? ? ? yes
N(1) Mn N(3) 92.0(1) ? ? ? yes
N(1) Mn N(4) 81.1(1) ? ? ? yes
N(2) Mn N(3) 84.5(1) ? ? ? yes
N(2) Mn N(4) 91.4(2) ? ? ? yes
N(3) Mn N(4) 172.3(1) ? ? ? yes
O(3) K O(3) 180.0000 ? ? ? yes
O(3) K O(4) 58.9(2) ? ? ? yes
O(3) K O(4) 121.1(2) ? ? ? yes
O(3) K O(5) 119.6(2) ? ? ? yes
O(3) K O(5) 60.4(2) ? ? ? yes
O(3) K O(6) 84.2(1) ? ? ? yes
O(3) K O(6) 95.8(1) ? ? ? yes
O(3) K O(4) 121.1(2) ? ? ? yes
O(3) K O(4) 58.9(2) ? ? ? yes
O(3) K O(5) 60.4(2) ? ? ? yes
O(3) K O(5) 119.6(2) ? ? ? yes
O(3) K O(6) 95.8(1) ? ? ? yes
O(3) K O(6) 84.2(1) ? ? ? yes
O(4) K O(4) 180.0000 ? ? ? yes
O(4) K O(5) 61.4(2) ? ? ? yes
O(4) K O(5) 118.6(2) ? ? ? yes
O(4) K O(6) 73.3(1) ? ? ? yes
O(4) K O(6) 106.7(1) ? ? ? yes
O(4) K O(5) 118.6(2) ? ? ? yes
O(4) K O(5) 61.4(2) ? ? ? yes
O(4) K O(6) 106.7(1) ? ? ? yes
O(4) K O(6) 73.3(1) ? ? ? yes
O(5) K O(5) 180.0000 ? ? ? yes
O(5) K O(6) 87.8(1) ? ? ? yes
O(5) K O(6) 92.2(1) ? ? ? yes
O(5) K O(6) 92.2(1) ? ? ? yes
O(5) K O(6) 87.8(1) ? ? ? yes
O(6) K O(6) 180.0000 ? ? ? yes
Mn O(1) C(2) 125.0(4) ? ? ? yes
Mn O(2) C(11) 127.0(4) ? ? ? yes
K O(3) C(16) 106.8(4) ? ? ? yes
K O(3) C(21) 109.1(5) ? ? ? yes
C(16) O(3) C(21) 111.3(7) ? ? ? yes
K O(4) C(17) 124.2(5) ? ? ? yes
K O(4) C(18) 118.0(4) ? ? ? yes
C(17) O(4) C(18) 115.2(6) ? ? ? yes
K O(5) C(19) 106.8(4) ? ? ? yes
K O(5) C(20) 111.9(4) ? ? ? yes
C(19) O(5) C(20) 114.0(8) ? ? ? yes
K O(6) C(22) 127.8(4) ? ? ? yes
Mn N(1) C(4) 123.8(5) ? ? ? yes
Mn N(1) C(6) 111.1(7) ? ? ? yes
C(4) N(1) C(6) 123.7(7) ? ? ? yes
Mn N(2) C(7) 108.6(7) ? ? ? yes
Mn N(2) C(9) 127.1(7) ? ? ? yes
C(7) N(2) C(9) 123.9(8) ? ? ? yes
Mn N(3) C(13) 152.0(3) ? ? ? yes
Mn N(4) C(14) 154.8(3) ? ? ? yes
O(1) C(2) C(1) 112.8(7) ? ? ? yes
O(1) C(2) C(3) 124.1(7) ? ? ? yes
C(1) C(2) C(3) 123.1(7) ? ? ? yes
C(2) C(3) C(4) 128.6(8) ? ? ? yes
N(1) C(4) C(3) 122.0(6) ? ? ? yes
N(1) C(4) C(5) 119(1) ? ? ? yes
C(3) C(4) C(5) 118(1) ? ? ? yes
N(1) C(6) C(7) 118.3(9) ? ? ? yes
N(2) C(7) C(6) 116.4(9) ? ? ? yes
N(2) C(9) C(8) 122(1) ? ? ? yes
N(2) C(9) C(10) 121.0(8) ? ? ? yes
C(8) C(9) C(10) 116(1) ? ? ? yes
C(9) C(10) C(11) 129.9(9) ? ? ? yes
O(2) C(11) C(10) 122.7(7) ? ? ? yes
O(2) C(11) C(12) 113.1(7) ? ? ? yes
C(10) C(11) C(12) 124.2(7) ? ? ? yes
Fe C(13) N(3) 176.8(3) ? ? ? yes
Fe C(14) N(4) 178.4(3) ? ? ? yes
Fe C(15) N(5) 177.7(3) ? ? ? yes
O(3) C(16) C(17) 109.1(6) ? ? ? yes
O(4) C(17) C(16) 107.6(6) ? ? ? yes
O(4) C(18) C(19) 108.2(5) ? ? ? yes
O(5) C(19) C(18) 110.6(7) ? ? ? yes
O(5) C(20) C(21) 107.1(8) ? ? ? yes
O(3) C(21) C(20) 105.6(8) ? ? ? yes
O(6) C(22) C(23) 107(1) ? ? ? yes
O(6) C(22) C(24) 113.3(8) ? ? ? yes
C(23) C(22) C(24) 99(1) ? ? ? yes

loop_
_geom_bond_atom_site_label_1
_geom_bond_atom_site_label_2
_geom_bond_distance
_geom_bond_site_symmetry_1
_geom_bond_site_symmetry_2
_geom_bond_publ_flag
Fe C(13) 1.947(3) ? ? yes
Fe C(13) 1.947(3) ? ? yes
Fe C(14) 1.954(3) ? ? yes
Fe C(14) 1.954(3) ? ? yes
Fe C(15) 1.955(3) ? ? yes
Fe C(15) 1.955(3) ? ? yes
Mn O(1) 1.888(3) ? ? yes
Mn O(2) 1.892(3) ? ? yes
Mn N(1) 1.944(4) ? ? yes
Mn N(2) 1.968(5) ? ? yes
Mn N(3) 2.331(3) ? ? yes
Mn N(4) 2.439(3) ? ? yes
K O(3) 2.877(4) ? ? yes
K O(3) 2.877(4) ? ? yes
K O(4) 2.672(3) ? ? yes
K O(4) 2.672(3) ? ? yes
K O(5) 2.792(4) ? ? yes
K O(5) 2.792(4) ? ? yes
K O(6) 2.794(4) ? ? yes
K O(6) 2.794(4) ? ? yes
O(1) C(2) 1.296(6) ? ? yes
O(2) C(11) 1.300(6) ? ? yes
O(3) C(16) 1.459(10) ? ? yes
O(3) C(21) 1.41(1) ? ? yes
O(4) C(17) 1.372(10) ? ? yes
O(4) C(18) 1.43(1) ? ? yes
O(5) C(19) 1.40(1) ? ? yes
O(5) C(20) 1.44(1) ? ? yes
O(6) C(22) 1.376(8) ? ? yes
N(1) C(4) 1.32(1) ? ? yes
N(1) C(6) 1.45(1) ? ? yes
N(2) C(7) 1.51(1) ? ? yes
N(2) C(9) 1.27(1) ? ? yes
N(3) C(13) 1.153(4) ? ? yes
N(4) C(14) 1.143(4) ? ? yes
N(5) C(15) 1.151(4) ? ? yes
C(1) C(2) 1.50(1) ? ? yes
C(2) C(3) 1.35(1) ? ? yes
C(3) C(4) 1.35(1) ? ? yes
C(4) C(5) 1.520(9) ? ? yes
C(6) C(7) 1.27(2) ? ? yes
C(8) C(9) 1.52(1) ? ? yes
C(9) C(10) 1.37(2) ? ? yes
C(10) C(11) 1.36(1) ? ? yes
C(11) C(12) 1.499(9) ? ? yes
C(16) C(17) 1.45(1) ? ? yes
C(18) C(19) 1.44(1) ? ? yes
C(20) C(21) 1.48(1) ? ? yes
C(22) C(23) 1.21(2) ? ? yes
C(22) C(24) 1.34(1) ? ? yes
